data_1552872
loop_
_publ_author_name
'Schwarz, Christopher'
'Handelmann, Jens'
'Baier, Daniel M.'
'Ouissa, Alina'
'Gessner, Viktoria H.'

_publ_section_title
;
 Mono- and Diylide-substituted Phosphines (YPhos): Impact of the Ligand
 Properties on the Catalytic Activity in Gold(I)-Catalysed Hydroaminations
;
_journal_name_full 'Catalysis Science &amp; Technology'
_journal_paper_doi 10.1039/C9CY01861A
_journal_year 2019
_chemical_formula_moiety 'C60 H45 N3 P4'
_chemical_formula_sum 'C60 H45 N3 P4'
_chemical_formula_weight 931.87
_space_group_crystal_system trigonal
_space_group_IT_number 147
_space_group_name_Hall '-P 3'
_space_group_name_H-M_alt 'P -3'
_atom_sites_solution_hydrogens geom
_audit_creation_method SHELXL-2018/3
_audit_update_record
;
2019-07-26 deposited with the CCDC.	2019-10-14 downloaded from the CCDC.
;
_cell_angle_alpha 90
_cell_angle_beta 90
_cell_angle_gamma 120
_cell_formula_units_Z 8
_cell_length_a 35.1836(7)
_cell_length_b 35.1836(7)
_cell_length_c 9.7068(2)
_cell_measurement_reflns_used 8302
_cell_measurement_temperature 100(2)
_cell_measurement_theta_max 73.7200
_cell_measurement_theta_min 3.8180
_cell_volume 10406.1(4)
_computing_cell_refinement 'CrysAlisPro 1.171.38.46 (Rigaku OD, 2015)'
_computing_data_collection 'CrysAlisPro 1.171.38.46 (Rigaku OD, 2015)'
_computing_data_reduction 'CrysAlisPro 1.171.38.46 (Rigaku OD, 2015)'
_computing_molecular_graphics 'SHELXLE-2018 (Sheldrick, 2018)'
_computing_structure_refinement 'SHELXL-2018/3 (Sheldrick, 2018)'
_computing_structure_solution 'SHELXT-2014/5 (Sheldrick, 2014)'
_diffrn_ambient_temperature 100(2)
_diffrn_detector_area_resol_mean 10.4409
_diffrn_measured_fraction_theta_full 0.998
_diffrn_measured_fraction_theta_max 0.995
_diffrn_measurement_device_type 'SuperNova, Single source at offset, Atlas'
_diffrn_measurement_method '\w scans'
_diffrn_radiation_type CuK\a
_diffrn_radiation_wavelength 1.54184
_diffrn_reflns_av_R_equivalents 0.0402
_diffrn_reflns_av_unetI/netI 0.0667
_diffrn_reflns_Laue_measured_fraction_full 0.998
_diffrn_reflns_Laue_measured_fraction_max 0.995
_diffrn_reflns_limit_h_max 42
_diffrn_reflns_limit_h_min -34
_diffrn_reflns_limit_k_max 30
_diffrn_reflns_limit_k_min -38
_diffrn_reflns_limit_l_max 9
_diffrn_reflns_limit_l_min -11
_diffrn_reflns_number 24302
_diffrn_reflns_point_group_measured_fraction_full 0.998
_diffrn_reflns_point_group_measured_fraction_max 0.995
_diffrn_reflns_theta_full 67.684
_diffrn_reflns_theta_max 69.968
_diffrn_reflns_theta_min 3.838
_diffrn_source 'micro-focus sealed X-ray tube'
_diffrn_source_type 'SuperNova (Cu) X-ray Source'
_exptl_absorpt_coefficient_mu 1.650
_exptl_absorpt_correction_T_max 1.000
_exptl_absorpt_correction_T_min 0.662
_exptl_absorpt_correction_type gaussian
_exptl_absorpt_process_details
;
CrysAlisPro 1.171.38.46 (Rigaku Oxford Diffraction, 2015)
Numerical absorption correction based on gaussian integration over
			a multifaceted crystal model
Empirical absorption correction using spherical harmonics,
 implemented in SCALE3 ABSPACK scaling algorithm.
;
_exptl_crystal_colour yellow
_exptl_crystal_density_diffrn 1.190
_exptl_crystal_description needle
_exptl_crystal_F_000 3888
_exptl_crystal_size_max 0.143
_exptl_crystal_size_mid 0.103
_exptl_crystal_size_min 0.031
_refine_diff_density_max 0.411
_refine_diff_density_min -0.292
_refine_diff_density_rms 0.058
_refine_ls_extinction_method none
_refine_ls_goodness_of_fit_ref 1.020
_refine_ls_hydrogen_treatment constr
_refine_ls_matrix_type full
_refine_ls_number_parameters 806
_refine_ls_number_reflns 13078
_refine_ls_number_restraints 0
_refine_ls_restrained_S_all 1.020
_refine_ls_R_factor_all 0.0501
_refine_ls_R_factor_gt 0.0426
_refine_ls_shift/su_max 0.001
_refine_ls_shift/su_mean 0.000
_refine_ls_structure_factor_coef Fsqd
_refine_ls_weighting_details 'w=1/[\s^2^(Fo^2^)+(0.0633P)^2^] where P=(Fo^2^+2Fc^2^)/3'
_refine_ls_weighting_scheme calc
_refine_ls_wR_factor_gt 0.1076
_refine_ls_wR_factor_ref 0.1112
_reflns_Friedel_coverage 0.000
_reflns_number_gt 11575
_reflns_number_total 13078
_reflns_threshold_expression 'I > 2\s(I)'
_cod_data_source_file c9cy01861a2.cif
_cod_data_source_block CS007_sq
_cod_original_cell_volume 10406.1(5)
_cod_database_code 1552872
_shelx_shelxl_version_number 2018/3
_shelx_space_group_comment
;
The symmetry employed for this shelxl refinement is uniquely defined
by the following loop, which should always be used as a source of
symmetry information in preference to the above space-group names.
They are only intended as comments.
;

loop_
_space_group_symop_operation_xyz
'x, y, z'
'-y, x-y, z'
'-x+y, -x, z'
'-x, -y, -z'
'y, -x+y, -z'
'x-y, x, -z'

loop_
_atom_site_label
_atom_site_type_symbol
_atom_site_fract_x
_atom_site_fract_y
_atom_site_fract_z
_atom_site_U_iso_or_equiv
_atom_site_adp_type
_atom_site_occupancy
_atom_site_site_symmetry_order
_atom_site_calc_flag
_atom_site_refinement_flags_posn
_atom_site_refinement_flags_adp
_atom_site_refinement_flags_occupancy
P1 P 0.33807(2) 0.31949(2) 0.79592(6) 0.02096(14) Uani 1 1 d . . .
P2 P 0.31962(3) 0.22406(2) 0.80079(7) 0.02639(15) Uani 1 1 d . . .
P3 P 0.25826(2) 0.33207(2) 0.80908(7) 0.02398(14) Uani 1 1 d . . .
P4 P 0.43094(2) 0.40107(2) 0.78832(6) 0.02082(14) Uani 1 1 d . . .
P5 P 0.333333 0.666667 0.60306(11) 0.0167(2) Uani 1 3 d S T P
P6 P 0.36243(2) 0.59830(2) 0.60668(6) 0.01857(13) Uani 1 1 d . . .
N1 N 0.28413(10) 0.24648(10) 0.4766(3) 0.0348(6) Uani 1 1 d . . .
N2 N 0.31460(9) 0.37055(9) 0.4793(2) 0.0311(6) Uani 1 1 d . . .
N3 N 0.40893(8) 0.33339(9) 0.4798(2) 0.0295(5) Uani 1 1 d . . .
N4 N 0.39217(9) 0.66067(9) 0.2793(2) 0.0298(5) Uani 1 1 d . . .
C1 C 0.32055(10) 0.26692(10) 0.7140(3) 0.0256(6) Uani 1 1 d . . .
C2 C 0.30146(10) 0.25647(10) 0.5824(3) 0.0282(6) Uani 1 1 d . . .
C3 C 0.34486(11) 0.19912(11) 0.7001(3) 0.0307(6) Uani 1 1 d . . .
C4 C 0.37882(12) 0.22661(11) 0.6104(3) 0.0358(7) Uani 1 1 d . . .
H4 H 0.387122 0.256674 0.601496 0.043 Uiso 1 1 calc R U .
C5 C 0.40011(13) 0.20943(13) 0.5350(3) 0.0407(8) Uani 1 1 d . . .
H5 H 0.423478 0.227830 0.474970 0.049 Uiso 1 1 calc R U .
C6 C 0.38733(13) 0.16532(12) 0.5471(3) 0.0393(8) Uani 1 1 d . . .
H6 H 0.401642 0.153539 0.493723 0.047 Uiso 1 1 calc R U .
C7 C 0.35444(13) 0.13879(12) 0.6348(3) 0.0396(8) Uani 1 1 d . . .
H7 H 0.346336 0.108772 0.643310 0.047 Uiso 1 1 calc R U .
C8 C 0.33270(13) 0.15526(11) 0.7117(3) 0.0366(7) Uani 1 1 d . . .
H8 H 0.309567 0.136549 0.771953 0.044 Uiso 1 1 calc R U .
C9 C 0.26523(11) 0.17975(11) 0.8485(3) 0.0336(7) Uani 1 1 d . . .
C10 C 0.22886(13) 0.17450(13) 0.7750(4) 0.0459(8) Uani 1 1 d . . .
H10 H 0.232729 0.193468 0.700004 0.055 Uiso 1 1 calc R U .
C11 C 0.18720(15) 0.14172(16) 0.8110(5) 0.0625(12) Uani 1 1 d . . .
H11 H 0.162605 0.138100 0.759671 0.075 Uiso 1 1 calc R U .
C12 C 0.18096(16) 0.11442(15) 0.9197(5) 0.0660(13) Uani 1 1 d . . .
H12 H 0.152162 0.092112 0.943842 0.079 Uiso 1 1 calc R U .
C13 C 0.21700(16) 0.11941(14) 0.9950(5) 0.0595(11) Uani 1 1 d . . .
H13 H 0.212854 0.100648 1.070803 0.071 Uiso 1 1 calc R U .
C14 C 0.25935(14) 0.15233(12) 0.9578(4) 0.0478(9) Uani 1 1 d . . .
H14 H 0.284039 0.155736 1.008008 0.057 Uiso 1 1 calc R U .
C15 C 0.34962(11) 0.24266(10) 0.9599(3) 0.0286(6) Uani 1 1 d . . .
C16 C 0.33023(12) 0.25184(11) 1.0717(3) 0.0344(7) Uani 1 1 d . . .
H16 H 0.301844 0.248531 1.062469 0.041 Uiso 1 1 calc R U .
C17 C 0.35248(12) 0.26566(11) 1.1949(3) 0.0349(7) Uani 1 1 d . . .
H17 H 0.339829 0.272751 1.269940 0.042 Uiso 1 1 calc R U .
C18 C 0.39329(12) 0.26922(11) 1.2091(3) 0.0352(7) Uani 1 1 d . . .
H18 H 0.408177 0.277891 1.294980 0.042 Uiso 1 1 calc R U .
C19 C 0.41225(12) 0.26035(12) 1.1004(4) 0.0411(8) Uani 1 1 d . . .
H19 H 0.440467 0.263312 1.110524 0.049 Uiso 1 1 calc R U .
C20 C 0.39031(11) 0.24693(11) 0.9747(3) 0.0352(7) Uani 1 1 d . . .
H20 H 0.403576 0.240757 0.899276 0.042 Uiso 1 1 calc R U .
C21 C 0.30149(9) 0.33534(9) 0.7170(3) 0.0230(5) Uani 1 1 d . . .
C22 C 0.30840(9) 0.35382(10) 0.5866(3) 0.0255(6) Uani 1 1 d . . .
C23 C 0.24802(10) 0.29950(10) 0.9637(3) 0.0273(6) Uani 1 1 d . . .
C24 C 0.27322(11) 0.31852(11) 1.0819(3) 0.0326(6) Uani 1 1 d . . .
H24 H 0.295677 0.348472 1.081266 0.039 Uiso 1 1 calc R U .
C25 C 0.26539(11) 0.29374(12) 1.1991(3) 0.0350(7) Uani 1 1 d . . .
H25 H 0.282431 0.306713 1.279408 0.042 Uiso 1 1 calc R U .
C26 C 0.23285(12) 0.25001(13) 1.2009(3) 0.0392(7) Uani 1 1 d . . .
H26 H 0.227244 0.233102 1.282474 0.047 Uiso 1 1 calc R U .
C27 C 0.20874(12) 0.23127(13) 1.0839(4) 0.0449(8) Uani 1 1 d . . .
H27 H 0.186799 0.201113 1.083863 0.054 Uiso 1 1 calc R U .
C28 C 0.21636(12) 0.25631(12) 0.9652(3) 0.0386(7) Uani 1 1 d . . .
H28 H 0.199390 0.243205 0.884856 0.046 Uiso 1 1 calc R U .
C29 C 0.20786(10) 0.30592(10) 0.7084(3) 0.0281(6) Uani 1 1 d . . .
C30 C 0.20311(11) 0.27419(11) 0.6144(3) 0.0337(7) Uani 1 1 d . . .
H30 H 0.226268 0.268106 0.600356 0.040 Uiso 1 1 calc R U .
C31 C 0.16410(12) 0.25131(13) 0.5407(4) 0.0412(8) Uani 1 1 d . . .
H31 H 0.160135 0.228868 0.478021 0.049 Uiso 1 1 calc R U .
C32 C 0.13100(11) 0.26143(13) 0.5591(3) 0.0403(8) Uani 1 1 d . . .
H32 H 0.104574 0.246061 0.507778 0.048 Uiso 1 1 calc R U .
C33 C 0.13606(11) 0.29365(13) 0.6515(3) 0.0376(7) Uani 1 1 d . . .
H33 H 0.113338 0.300495 0.663306 0.045 Uiso 1 1 calc R U .
C34 C 0.17490(11) 0.31595(12) 0.7269(3) 0.0322(7) Uani 1 1 d . . .
H34 H 0.178691 0.337998 0.790976 0.039 Uiso 1 1 calc R U .
C35 C 0.26710(10) 0.38505(11) 0.8660(3) 0.0294(6) Uani 1 1 d . . .
C36 C 0.24598(11) 0.38939(12) 0.9805(3) 0.0364(7) Uani 1 1 d . . .
H36 H 0.224561 0.364047 1.027924 0.044 Uiso 1 1 calc R U .
C37 C 0.25625(12) 0.43095(13) 1.0258(4) 0.0411(8) Uani 1 1 d . . .
H37 H 0.241678 0.433788 1.104127 0.049 Uiso 1 1 calc R U .
C38 C 0.28703(14) 0.46778(13) 0.9591(3) 0.0430(9) Uani 1 1 d . . .
H38 H 0.294442 0.496061 0.992303 0.052 Uiso 1 1 calc R U .
C39 C 0.30729(16) 0.46351(13) 0.8427(4) 0.0488(9) Uani 1 1 d . . .
H39 H 0.327644 0.488926 0.793294 0.059 Uiso 1 1 calc R U .
C40 C 0.29815(13) 0.42272(11) 0.7982(3) 0.0384(8) Uani 1 1 d . . .
H40 H 0.313166 0.420233 0.720448 0.046 Uiso 1 1 calc R U .
C41 C 0.39020(9) 0.35485(9) 0.7104(3) 0.0233(6) Uani 1 1 d . . .
C42 C 0.40027(9) 0.34370(9) 0.5832(3) 0.0216(5) Uani 1 1 d . . .
C43 C 0.48141(10) 0.39844(10) 0.8032(3) 0.0259(6) Uani 1 1 d . . .
C44 C 0.52320(11) 0.43561(12) 0.8109(3) 0.0350(7) Uani 1 1 d . . .
H44 H 0.526326 0.464041 0.811734 0.042 Uiso 1 1 calc R U .
C45 C 0.56019(11) 0.43102(14) 0.8173(3) 0.0412(8) Uani 1 1 d . . .
H45 H 0.588516 0.456382 0.822175 0.049 Uiso 1 1 calc R U .
C46 C 0.55608(12) 0.39007(14) 0.8167(3) 0.0433(9) Uani 1 1 d . . .
H46 H 0.581384 0.387039 0.822703 0.052 Uiso 1 1 calc R U .
C47 C 0.51538(13) 0.35383(14) 0.8073(4) 0.0467(9) Uani 1 1 d . . .
H47 H 0.512642 0.325573 0.805130 0.056 Uiso 1 1 calc R U .
C48 C 0.47769(12) 0.35740(11) 0.8009(3) 0.0358(7) Uani 1 1 d . . .
H48 H 0.449591 0.331760 0.794981 0.043 Uiso 1 1 calc R U .
C49 C 0.44640(10) 0.45243(10) 0.6996(3) 0.0255(6) Uani 1 1 d . . .
C50 C 0.47391(11) 0.49264(10) 0.7619(3) 0.0298(6) Uani 1 1 d . . .
H50 H 0.484091 0.493468 0.853092 0.036 Uiso 1 1 calc R U .
C51 C 0.48658(11) 0.53158(11) 0.6918(3) 0.0349(7) Uani 1 1 d . . .
H51 H 0.505863 0.558954 0.734047 0.042 Uiso 1 1 calc R U .
C52 C 0.47088(11) 0.53025(11) 0.5595(4) 0.0351(7) Uani 1 1 d . . .
H52 H 0.479216 0.556741 0.511053 0.042 Uiso 1 1 calc R U .
C53 C 0.44309(10) 0.49022(11) 0.4985(3) 0.0324(7) Uani 1 1 d . . .
H53 H 0.432402 0.489351 0.408012 0.039 Uiso 1 1 calc R U .
C54 C 0.43059(10) 0.45111(10) 0.5688(3) 0.0274(6) Uani 1 1 d . . .
H54 H 0.411285 0.423729 0.526621 0.033 Uiso 1 1 calc R U .
C55 C 0.41285(9) 0.40665(10) 0.9567(3) 0.0254(6) Uani 1 1 d . . .
C56 C 0.41420(10) 0.38190(10) 1.0657(3) 0.0287(6) Uani 1 1 d . . .
H56 H 0.426751 0.363686 1.053667 0.034 Uiso 1 1 calc R U .
C57 C 0.39706(11) 0.38391(11) 1.1930(3) 0.0329(7) Uani 1 1 d . . .
H57 H 0.398022 0.367150 1.268251 0.039 Uiso 1 1 calc R U .
C58 C 0.37842(11) 0.41060(11) 1.2101(3) 0.0344(7) Uani 1 1 d . . .
H58 H 0.366956 0.412149 1.297183 0.041 Uiso 1 1 calc R U .
C59 C 0.37663(12) 0.43467(12) 1.1007(3) 0.0380(7) Uani 1 1 d . . .
H59 H 0.363532 0.452410 1.112325 0.046 Uiso 1 1 calc R U .
C60 C 0.39399(11) 0.43305(11) 0.9734(3) 0.0318(6) Uani 1 1 d . . .
H60 H 0.392984 0.449837 0.898269 0.038 Uiso 1 1 calc R U .
C61 C 0.35832(9) 0.63842(9) 0.5200(3) 0.0189(5) Uani 1 1 d . . .
C62 C 0.37639(9) 0.64986(9) 0.3871(3) 0.0219(5) Uani 1 1 d . . .
C63 C 0.41750(9) 0.61291(9) 0.6606(3) 0.0227(5) Uani 1 1 d . . .
C64 C 0.42679(10) 0.59815(10) 0.7824(3) 0.0253(6) Uani 1 1 d . . .
H64 H 0.403711 0.579335 0.842691 0.030 Uiso 1 1 calc R U .
C65 C 0.47020(10) 0.61121(10) 0.8150(3) 0.0279(6) Uani 1 1 d . . .
H65 H 0.476779 0.601756 0.898815 0.034 Uiso 1 1 calc R U .
C66 C 0.50381(10) 0.63792(10) 0.7258(3) 0.0300(6) Uani 1 1 d . . .
H66 H 0.533316 0.646560 0.748468 0.036 Uiso 1 1 calc R U .
C67 C 0.49455(10) 0.65210(10) 0.6036(3) 0.0291(6) Uani 1 1 d . . .
H67 H 0.517541 0.669720 0.541350 0.035 Uiso 1 1 calc R U .
C68 C 0.45190(10) 0.64052(10) 0.5729(3) 0.0265(6) Uani 1 1 d . . .
H68 H 0.445758 0.651391 0.491351 0.032 Uiso 1 1 calc R U .
C69 C 0.34449(9) 0.55004(9) 0.4997(3) 0.0228(5) Uani 1 1 d . . .
C70 C 0.35886(10) 0.52027(10) 0.5237(3) 0.0279(6) Uani 1 1 d . . .
H70 H 0.379681 0.525744 0.594357 0.033 Uiso 1 1 calc R U .
C71 C 0.34265(11) 0.48250(11) 0.4440(3) 0.0323(7) Uani 1 1 d . . .
H71 H 0.351846 0.461755 0.461584 0.039 Uiso 1 1 calc R U .
C72 C 0.31310(11) 0.47510(10) 0.3390(3) 0.0333(7) Uani 1 1 d . . .
H72 H 0.302165 0.449317 0.284458 0.040 Uiso 1 1 calc R U .
C73 C 0.29944(11) 0.50500(11) 0.3133(3) 0.0353(7) Uani 1 1 d . . .
H73 H 0.279409 0.499946 0.240470 0.042 Uiso 1 1 calc R U .
C74 C 0.31506(10) 0.54259(10) 0.3941(3) 0.0299(6) Uani 1 1 d . . .
H74 H 0.305550 0.563104 0.376833 0.036 Uiso 1 1 calc R U .
C75 C 0.32760(9) 0.58309(8) 0.7570(3) 0.0201(5) Uani 1 1 d . . .
C76 C 0.34355(9) 0.60528(9) 0.8812(3) 0.0241(6) Uani 1 1 d . . .
H76 H 0.373630 0.627085 0.889099 0.029 Uiso 1 1 calc R U .
C77 C 0.31593(10) 0.59580(10) 0.9931(3) 0.0251(6) Uani 1 1 d . . .
H77 H 0.326984 0.610654 1.078149 0.030 Uiso 1 1 calc R U .
C78 C 0.27174(10) 0.56425(10) 0.9800(3) 0.0266(6) Uani 1 1 d . . .
H78 H 0.252593 0.557443 1.056563 0.032 Uiso 1 1 calc R U .
C79 C 0.25575(10) 0.54298(10) 0.8570(3) 0.0276(6) Uani 1 1 d . . .
H79 H 0.225429 0.521996 0.848524 0.033 Uiso 1 1 calc R U .
C80 C 0.28343(9) 0.55176(10) 0.7445(3) 0.0249(6) Uani 1 1 d . . .
H80 H 0.272265 0.536529 0.660092 0.030 Uiso 1 1 calc R U .

loop_
_atom_site_aniso_label
_atom_site_aniso_U_11
_atom_site_aniso_U_22
_atom_site_aniso_U_33
_atom_site_aniso_U_23
_atom_site_aniso_U_13
_atom_site_aniso_U_12
P1 0.0256(3) 0.0258(3) 0.0164(3) 0.0007(3) 0.0011(3) 0.0165(3)
P2 0.0342(4) 0.0280(4) 0.0205(3) -0.0016(3) -0.0026(3) 0.0182(3)
P3 0.0279(3) 0.0317(4) 0.0177(3) -0.0001(3) 0.0008(3) 0.0190(3)
P4 0.0257(3) 0.0267(3) 0.0152(3) 0.0010(3) 0.0010(3) 0.0169(3)
P5 0.0186(3) 0.0186(3) 0.0129(4) 0.000 0.000 0.00929(15)
P6 0.0223(3) 0.0213(3) 0.0138(3) 0.0007(2) 0.0015(2) 0.0121(3)
N1 0.0415(15) 0.0423(15) 0.0273(13) -0.0046(11) -0.0086(12) 0.0260(13)
N2 0.0377(14) 0.0410(14) 0.0218(12) 0.0051(11) 0.0022(10) 0.0251(12)
N3 0.0321(13) 0.0381(13) 0.0228(11) -0.0016(11) 0.0038(10) 0.0209(11)
N4 0.0387(14) 0.0354(13) 0.0210(11) 0.0048(10) 0.0070(10) 0.0227(12)
C1 0.0326(15) 0.0296(14) 0.0201(12) 0.0006(11) 0.0011(11) 0.0197(12)
C2 0.0356(15) 0.0300(15) 0.0235(14) -0.0028(12) -0.0012(12) 0.0197(13)
C3 0.0431(17) 0.0347(16) 0.0196(13) -0.0088(12) -0.0098(13) 0.0235(14)
C4 0.0452(18) 0.0372(17) 0.0338(16) -0.0026(13) -0.0042(14) 0.0272(15)
C5 0.049(2) 0.053(2) 0.0308(16) -0.0039(15) -0.0004(15) 0.0337(18)
C6 0.055(2) 0.049(2) 0.0307(16) -0.0088(15) -0.0088(15) 0.0389(18)
C7 0.061(2) 0.0381(17) 0.0324(16) -0.0080(14) -0.0116(16) 0.0347(17)
C8 0.0510(19) 0.0372(17) 0.0260(14) -0.0025(13) -0.0054(14) 0.0253(16)
C9 0.0368(17) 0.0311(16) 0.0309(15) -0.0052(13) 0.0006(13) 0.0153(14)
C10 0.0393(18) 0.049(2) 0.0392(18) 0.0006(16) -0.0014(16) 0.0146(17)
C11 0.045(2) 0.061(3) 0.061(2) -0.002(2) -0.009(2) 0.011(2)
C12 0.052(3) 0.044(2) 0.075(3) 0.003(2) 0.015(2) 0.0041(19)
C13 0.063(3) 0.042(2) 0.068(3) 0.017(2) 0.017(2) 0.022(2)
C14 0.053(2) 0.0394(19) 0.047(2) 0.0095(16) 0.0070(17) 0.0206(17)
C15 0.0393(16) 0.0300(15) 0.0191(13) 0.0008(11) -0.0030(12) 0.0191(13)
C16 0.0422(18) 0.0382(17) 0.0275(14) 0.0016(13) 0.0025(13) 0.0237(15)
C17 0.0514(19) 0.0346(16) 0.0216(14) 0.0007(12) 0.0043(13) 0.0238(15)
C18 0.0486(19) 0.0335(16) 0.0241(14) -0.0022(13) -0.0058(13) 0.0210(15)
C19 0.0428(19) 0.0455(19) 0.0398(18) -0.0087(15) -0.0125(15) 0.0257(16)
C20 0.0413(18) 0.0429(18) 0.0277(15) -0.0069(13) -0.0036(13) 0.0259(15)
C21 0.0304(14) 0.0283(14) 0.0172(12) -0.0006(11) -0.0002(11) 0.0198(12)
C22 0.0260(14) 0.0302(14) 0.0254(14) -0.0033(12) -0.0025(11) 0.0180(12)
C23 0.0268(14) 0.0417(16) 0.0196(12) 0.0026(12) 0.0048(11) 0.0218(13)
C24 0.0350(16) 0.0419(17) 0.0239(14) -0.0017(13) -0.0006(12) 0.0214(14)
C25 0.0404(17) 0.055(2) 0.0193(13) -0.0030(13) -0.0013(13) 0.0313(16)
C26 0.0449(19) 0.055(2) 0.0239(14) 0.0125(14) 0.0044(14) 0.0293(17)
C27 0.0431(19) 0.0443(19) 0.0374(18) 0.0107(16) -0.0013(15) 0.0144(16)
C28 0.0453(19) 0.0440(19) 0.0261(15) -0.0008(14) -0.0096(14) 0.0221(16)
C29 0.0301(15) 0.0381(16) 0.0177(13) 0.0034(12) -0.0021(11) 0.0181(13)
C30 0.0348(17) 0.0400(17) 0.0284(15) -0.0004(13) -0.0014(13) 0.0203(14)
C31 0.045(2) 0.0452(19) 0.0346(17) -0.0077(15) -0.0089(15) 0.0236(17)
C32 0.0315(16) 0.052(2) 0.0328(16) 0.0006(15) -0.0076(13) 0.0174(15)
C33 0.0325(16) 0.058(2) 0.0300(15) 0.0033(15) 0.0013(13) 0.0282(16)
C34 0.0346(16) 0.0459(18) 0.0238(13) -0.0019(13) 0.0003(12) 0.0259(15)
C35 0.0352(16) 0.0411(17) 0.0221(13) -0.0045(12) -0.0053(12) 0.0268(14)
C36 0.0357(17) 0.050(2) 0.0303(15) -0.0072(14) -0.0012(13) 0.0263(15)
C37 0.0433(19) 0.057(2) 0.0364(17) -0.0195(16) -0.0072(15) 0.0347(18)
C38 0.069(2) 0.048(2) 0.0306(16) -0.0104(15) -0.0112(17) 0.043(2)
C39 0.082(3) 0.042(2) 0.0294(16) 0.0036(15) 0.0048(18) 0.036(2)
C40 0.061(2) 0.0373(17) 0.0242(14) 0.0047(13) 0.0065(15) 0.0301(17)
C41 0.0276(14) 0.0292(14) 0.0173(12) 0.0045(10) 0.0030(10) 0.0173(12)
C42 0.0239(13) 0.0248(13) 0.0198(12) 0.0010(10) -0.0015(11) 0.0148(11)
C43 0.0331(15) 0.0337(15) 0.0178(12) 0.0003(11) -0.0013(11) 0.0220(13)
C44 0.0352(16) 0.0411(17) 0.0338(15) 0.0121(14) 0.0047(13) 0.0229(15)
C45 0.0316(17) 0.061(2) 0.0371(17) 0.0153(16) 0.0061(14) 0.0273(17)
C46 0.043(2) 0.080(3) 0.0290(16) -0.0051(16) -0.0018(14) 0.048(2)
C47 0.061(2) 0.067(2) 0.0419(19) -0.0214(18) -0.0213(18) 0.054(2)
C48 0.0424(18) 0.0406(18) 0.0336(16) -0.0119(14) -0.0115(14) 0.0277(16)
C49 0.0310(14) 0.0299(14) 0.0214(12) 0.0061(11) 0.0042(11) 0.0195(12)
C50 0.0380(16) 0.0339(15) 0.0256(14) -0.0026(12) 0.0028(12) 0.0240(14)
C51 0.0382(17) 0.0309(15) 0.0377(16) -0.0009(13) 0.0043(14) 0.0189(14)
C52 0.0352(16) 0.0326(16) 0.0421(17) 0.0095(14) 0.0097(14) 0.0204(14)
C53 0.0327(15) 0.0407(17) 0.0299(15) 0.0086(13) 0.0006(13) 0.0228(14)
C54 0.0276(14) 0.0332(15) 0.0264(13) 0.0041(12) 0.0007(12) 0.0190(12)
C55 0.0272(14) 0.0309(14) 0.0185(12) -0.0021(11) -0.0001(11) 0.0149(12)
C56 0.0350(15) 0.0354(15) 0.0213(13) -0.0028(12) -0.0020(12) 0.0217(13)
C57 0.0365(16) 0.0429(17) 0.0175(13) 0.0021(12) -0.0011(12) 0.0186(14)
C58 0.0376(16) 0.0394(17) 0.0190(13) -0.0047(12) 0.0062(12) 0.0137(14)
C59 0.0491(19) 0.0399(17) 0.0338(16) -0.0016(14) 0.0126(15) 0.0288(16)
C60 0.0409(17) 0.0359(16) 0.0264(14) 0.0073(12) 0.0104(13) 0.0250(14)
C61 0.0231(13) 0.0234(13) 0.0141(11) -0.0012(10) -0.0002(10) 0.0145(11)
C62 0.0257(13) 0.0241(13) 0.0213(13) -0.0002(10) -0.0010(11) 0.0165(11)
C63 0.0259(13) 0.0256(13) 0.0189(12) -0.0026(10) 0.0009(11) 0.0147(11)
C64 0.0308(15) 0.0301(14) 0.0186(12) 0.0018(11) 0.0040(11) 0.0179(12)
C65 0.0347(16) 0.0370(16) 0.0209(13) -0.0008(12) -0.0051(12) 0.0245(14)
C66 0.0272(14) 0.0360(16) 0.0326(15) -0.0047(13) -0.0045(12) 0.0202(13)
C67 0.0245(14) 0.0338(15) 0.0282(14) 0.0028(12) 0.0042(12) 0.0140(12)
C68 0.0303(15) 0.0342(15) 0.0200(12) 0.0055(12) 0.0040(11) 0.0198(13)
C69 0.0253(13) 0.0246(13) 0.0163(12) 0.0003(10) 0.0044(10) 0.0108(11)
C70 0.0334(15) 0.0273(14) 0.0266(14) 0.0009(11) 0.0004(12) 0.0178(12)
C71 0.0380(17) 0.0300(15) 0.0331(15) -0.0006(13) 0.0046(13) 0.0202(13)
C72 0.0400(17) 0.0266(15) 0.0293(15) -0.0060(12) 0.0036(13) 0.0138(13)
C73 0.0394(17) 0.0355(17) 0.0297(15) -0.0108(13) -0.0081(14) 0.0179(14)
C74 0.0347(15) 0.0304(15) 0.0279(14) -0.0050(12) -0.0023(13) 0.0188(13)
C75 0.0256(13) 0.0204(12) 0.0191(11) 0.0038(10) 0.0041(10) 0.0151(11)
C76 0.0271(13) 0.0262(14) 0.0215(12) 0.0005(11) 0.0007(11) 0.0151(11)
C77 0.0343(15) 0.0271(14) 0.0166(12) -0.0014(11) -0.0007(11) 0.0172(12)
C78 0.0276(14) 0.0314(15) 0.0251(13) 0.0088(12) 0.0105(11) 0.0180(12)
C79 0.0262(14) 0.0270(14) 0.0306(14) 0.0036(12) 0.0046(12) 0.0139(12)
C80 0.0277(14) 0.0280(14) 0.0213(13) -0.0016(11) -0.0003(11) 0.0157(12)

loop_
_atom_type_symbol
_atom_type_description
_atom_type_scat_dispersion_real
_atom_type_scat_dispersion_imag
_atom_type_scat_source
C C 0.0181 0.0091 'International Tables Vol C Tables 4.2.6.8 and 6.1.1.4'
H H 0.0000 0.0000 'International Tables Vol C Tables 4.2.6.8 and 6.1.1.4'
N N 0.0311 0.0180 'International Tables Vol C Tables 4.2.6.8 and 6.1.1.4'
P P 0.2955 0.4335 'International Tables Vol C Tables 4.2.6.8 and 6.1.1.4'

loop_
_geom_angle_atom_site_label_1
_geom_angle_atom_site_label_2
_geom_angle_atom_site_label_3
_geom_angle
_geom_angle_site_symmetry_1
_geom_angle_site_symmetry_3
C21 P1 C1 101.39(13) . .
C21 P1 C41 103.03(13) . .
C1 P1 C41 102.08(13) . .
C1 P2 C15 110.62(14) . .
C1 P2 C3 111.24(14) . .
C15 P2 C3 107.35(14) . .
C1 P2 C9 115.30(15) . .
C15 P2 C9 105.49(14) . .
C3 P2 C9 106.36(15) . .
C21 P3 C23 111.27(13) . .
C21 P3 C35 113.45(14) . .
C23 P3 C35 105.98(14) . .
C21 P3 C29 111.15(13) . .
C23 P3 C29 106.83(14) . .
C35 P3 C29 107.80(14) . .
C41 P4 C55 109.29(13) . .
C41 P4 C49 115.19(13) . .
C55 P4 C49 105.52(13) . .
C41 P4 C43 111.05(14) . .
C55 P4 C43 109.82(13) . .
C49 P4 C43 105.74(14) . .
C61 P5 C61 101.73(10) 3_565 2_665
C61 P5 C61 101.72(10) 3_565 .
C61 P5 C61 101.73(10) 2_665 .
C61 P6 C75 108.49(12) . .
C61 P6 C69 110.96(13) . .
C75 P6 C69 108.55(12) . .
C61 P6 C63 115.26(13) . .
C75 P6 C63 108.72(12) . .
C69 P6 C63 104.64(13) . .
C2 C1 P2 114.9(2) . .
C2 C1 P1 122.7(2) . .
P2 C1 P1 121.95(16) . .
N1 C2 C1 177.1(4) . .
C8 C3 C4 120.1(3) . .
C8 C3 P2 122.8(3) . .
C4 C3 P2 117.1(2) . .
C5 C4 C3 119.2(3) . .
C5 C4 H4 120.4 . .
C3 C4 H4 120.4 . .
C4 C5 C6 120.0(4) . .
C4 C5 H5 120.0 . .
C6 C5 H5 120.0 . .
C7 C6 C5 120.6(3) . .
C7 C6 H6 119.7 . .
C5 C6 H6 119.7 . .
C6 C7 C8 120.5(3) . .
C6 C7 H7 119.8 . .
C8 C7 H7 119.8 . .
C3 C8 C7 119.7(3) . .
C3 C8 H8 120.2 . .
C7 C8 H8 120.2 . .
C14 C9 C10 119.6(3) . .
C14 C9 P2 121.3(3) . .
C10 C9 P2 119.0(3) . .
C11 C10 C9 120.1(4) . .
C11 C10 H10 120.0 . .
C9 C10 H10 120.0 . .
C12 C11 C10 120.8(4) . .
C12 C11 H11 119.6 . .
C10 C11 H11 119.6 . .
C11 C12 C13 119.9(4) . .
C11 C12 H12 120.1 . .
C13 C12 H12 120.1 . .
C12 C13 C14 119.5(4) . .
C12 C13 H13 120.3 . .
C14 C13 H13 120.3 . .
C9 C14 C13 120.1(4) . .
C9 C14 H14 119.9 . .
C13 C14 H14 119.9 . .
C20 C15 C16 119.7(3) . .
C20 C15 P2 121.4(2) . .
C16 C15 P2 118.9(2) . .
C17 C16 C15 119.8(3) . .
C17 C16 H16 120.1 . .
C15 C16 H16 120.1 . .
C16 C17 C18 119.9(3) . .
C16 C17 H17 120.0 . .
C18 C17 H17 120.0 . .
C19 C18 C17 120.4(3) . .
C19 C18 H18 119.8 . .
C17 C18 H18 119.8 . .
C18 C19 C20 120.2(3) . .
C18 C19 H19 119.9 . .
C20 C19 H19 119.9 . .
C15 C20 C19 120.0(3) . .
C15 C20 H20 120.0 . .
C19 C20 H20 120.0 . .
C22 C21 P3 116.6(2) . .
C22 C21 P1 123.1(2) . .
P3 C21 P1 120.13(15) . .
N2 C22 C21 177.9(3) . .
C28 C23 C24 119.5(3) . .
C28 C23 P3 120.5(2) . .
C24 C23 P3 119.9(2) . .
C25 C24 C23 119.8(3) . .
C25 C24 H24 120.1 . .
C23 C24 H24 120.1 . .
C24 C25 C26 120.5(3) . .
C24 C25 H25 119.7 . .
C26 C25 H25 119.7 . .
C27 C26 C25 119.5(3) . .
C27 C26 H26 120.3 . .
C25 C26 H26 120.3 . .
C26 C27 C28 120.2(3) . .
C26 C27 H27 119.9 . .
C28 C27 H27 119.9 . .
C23 C28 C27 120.4(3) . .
C23 C28 H28 119.8 . .
C27 C28 H28 119.8 . .
C34 C29 C30 120.9(3) . .
C34 C29 P3 122.0(2) . .
C30 C29 P3 117.1(2) . .
C29 C30 C31 119.4(3) . .
C29 C30 H30 120.3 . .
C31 C30 H30 120.3 . .
C32 C31 C30 119.7(3) . .
C32 C31 H31 120.1 . .
C30 C31 H31 120.1 . .
C33 C32 C31 120.8(3) . .
C33 C32 H32 119.6 . .
C31 C32 H32 119.6 . .
C32 C33 C34 119.2(3) . .
C32 C33 H33 120.4 . .
C34 C33 H33 120.4 . .
C29 C34 C33 119.9(3) . .
C29 C34 H34 120.0 . .
C33 C34 H34 120.0 . .
C36 C35 C40 118.9(3) . .
C36 C35 P3 122.0(3) . .
C40 C35 P3 119.0(2) . .
C35 C36 C37 119.8(3) . .
C35 C36 H36 120.1 . .
C37 C36 H36 120.1 . .
C38 C37 C36 120.9(3) . .
C38 C37 H37 119.5 . .
C36 C37 H37 119.5 . .
C37 C38 C39 119.4(3) . .
C37 C38 H38 120.3 . .
C39 C38 H38 120.3 . .
C40 C39 C38 120.4(4) . .
C40 C39 H39 119.8 . .
C38 C39 H39 119.8 . .
C39 C40 C35 120.6(3) . .
C39 C40 H40 119.7 . .
C35 C40 H40 119.7 . .
C42 C41 P4 116.6(2) . .
C42 C41 P1 121.5(2) . .
P4 C41 P1 121.72(16) . .
N3 C42 C41 177.6(3) . .
C48 C43 C44 118.9(3) . .
C48 C43 P4 117.6(2) . .
C44 C43 P4 123.4(2) . .
C45 C44 C43 120.1(3) . .
C45 C44 H44 120.0 . .
C43 C44 H44 120.0 . .
C46 C45 C44 120.5(4) . .
C46 C45 H45 119.7 . .
C44 C45 H45 119.7 . .
C47 C46 C45 119.4(3) . .
C47 C46 H46 120.3 . .
C45 C46 H46 120.3 . .
C46 C47 C48 121.3(3) . .
C46 C47 H47 119.3 . .
C48 C47 H47 119.3 . .
C43 C48 C47 119.7(3) . .
C43 C48 H48 120.2 . .
C47 C48 H48 120.2 . .
C54 C49 C50 119.9(3) . .
C54 C49 P4 119.1(2) . .
C50 C49 P4 120.9(2) . .
C51 C50 C49 120.5(3) . .
C51 C50 H50 119.8 . .
C49 C50 H50 119.8 . .
C50 C51 C52 119.6(3) . .
C50 C51 H51 120.2 . .
C52 C51 H51 120.2 . .
C53 C52 C51 119.8(3) . .
C53 C52 H52 120.1 . .
C51 C52 H52 120.1 . .
C52 C53 C54 120.6(3) . .
C52 C53 H53 119.7 . .
C54 C53 H53 119.7 . .
C49 C54 C53 119.6(3) . .
C49 C54 H54 120.2 . .
C53 C54 H54 120.2 . .
C56 C55 C60 120.4(3) . .
C56 C55 P4 120.0(2) . .
C60 C55 P4 119.4(2) . .
C55 C56 C57 119.6(3) . .
C55 C56 H56 120.2 . .
C57 C56 H56 120.2 . .
C56 C57 C58 120.0(3) . .
C56 C57 H57 120.0 . .
C58 C57 H57 120.0 . .
C59 C58 C57 120.1(3) . .
C59 C58 H58 119.9 . .
C57 C58 H58 119.9 . .
C58 C59 C60 120.2(3) . .
C58 C59 H59 119.9 . .
C60 C59 H59 119.9 . .
C59 C60 C55 119.7(3) . .
C59 C60 H60 120.2 . .
C55 C60 H60 120.2 . .
C62 C61 P6 118.36(19) . .
C62 C61 P5 121.69(19) . .
P6 C61 P5 119.89(14) . .
N4 C62 C61 177.7(3) . .
C64 C63 C68 119.5(3) . .
C64 C63 P6 123.7(2) . .
C68 C63 P6 116.8(2) . .
C65 C64 C63 119.5(3) . .
C65 C64 H64 120.3 . .
C63 C64 H64 120.3 . .
C66 C65 C64 120.3(3) . .
C66 C65 H65 119.8 . .
C64 C65 H65 119.8 . .
C65 C66 C67 120.3(3) . .
C65 C66 H66 119.9 . .
C67 C66 H66 119.9 . .
C68 C67 C66 119.7(3) . .
C68 C67 H67 120.1 . .
C66 C67 H67 120.1 . .
C67 C68 C63 120.7(3) . .
C67 C68 H68 119.7 . .
C63 C68 H68 119.7 . .
C74 C69 C70 120.0(3) . .
C74 C69 P6 118.6(2) . .
C70 C69 P6 121.4(2) . .
C71 C70 C69 119.8(3) . .
C71 C70 H70 120.1 . .
C69 C70 H70 120.1 . .
C72 C71 C70 120.0(3) . .
C72 C71 H71 120.0 . .
C70 C71 H71 120.0 . .
C73 C72 C71 120.3(3) . .
C73 C72 H72 119.8 . .
C71 C72 H72 119.8 . .
C72 C73 C74 119.9(3) . .
C72 C73 H73 120.0 . .
C74 C73 H73 120.0 . .
C69 C74 C73 119.9(3) . .
C69 C74 H74 120.0 . .
C73 C74 H74 120.0 . .
C80 C75 C76 119.8(2) . .
C80 C75 P6 119.2(2) . .
C76 C75 P6 120.7(2) . .
C77 C76 C75 120.5(3) . .
C77 C76 H76 119.8 . .
C75 C76 H76 119.8 . .
C76 C77 C78 119.4(3) . .
C76 C77 H77 120.3 . .
C78 C77 H77 120.3 . .
C79 C78 C77 120.3(3) . .
C79 C78 H78 119.9 . .
C77 C78 H78 119.9 . .
C78 C79 C80 120.8(3) . .
C78 C79 H79 119.6 . .
C80 C79 H79 119.6 . .
C75 C80 C79 119.2(3) . .
C75 C80 H80 120.4 . .
C79 C80 H80 120.4 . .

loop_
_geom_bond_atom_site_label_1
_geom_bond_atom_site_label_2
_geom_bond_distance
_geom_bond_site_symmetry_2
P1 C21 1.809(3) .
P1 C1 1.815(3) .
P1 C41 1.822(3) .
P2 C1 1.713(3) .
P2 C15 1.799(3) .
P2 C3 1.814(3) .
P2 C9 1.823(3) .
P3 C21 1.717(3) .
P3 C23 1.812(3) .
P3 C35 1.816(3) .
P3 C29 1.821(3) .
P4 C41 1.714(3) .
P4 C55 1.800(3) .
P4 C49 1.822(3) .
P4 C43 1.829(3) .
P5 C61 1.812(3) 3_565
P5 C61 1.812(3) 2_665
P5 C61 1.812(3) .
P6 C61 1.710(3) .
P6 C75 1.806(3) .
P6 C69 1.813(3) .
P6 C63 1.816(3) .
N1 C2 1.156(4) .
N2 C22 1.162(4) .
N3 C42 1.159(4) .
N4 C62 1.156(4) .
C1 C2 1.404(4) .
C3 C8 1.384(5) .
C3 C4 1.402(5) .
C4 C5 1.384(5) .
C4 H4 0.9500 .
C5 C6 1.388(5) .
C5 H5 0.9500 .
C6 C7 1.362(6) .
C6 H6 0.9500 .
C7 C8 1.386(5) .
C7 H7 0.9500 .
C8 H8 0.9500 .
C9 C14 1.378(5) .
C9 C10 1.395(5) .
C10 C11 1.382(6) .
C10 H10 0.9500 .
C11 C12 1.369(7) .
C11 H11 0.9500 .
C12 C13 1.397(7) .
C12 H12 0.9500 .
C13 C14 1.402(6) .
C13 H13 0.9500 .
C14 H14 0.9500 .
C15 C20 1.370(5) .
C15 C16 1.403(4) .
C16 C17 1.378(5) .
C16 H16 0.9500 .
C17 C18 1.384(5) .
C17 H17 0.9500 .
C18 C19 1.365(5) .
C18 H18 0.9500 .
C19 C20 1.394(5) .
C19 H19 0.9500 .
C20 H20 0.9500 .
C21 C22 1.389(4) .
C23 C28 1.363(5) .
C23 C24 1.399(4) .
C24 C25 1.374(5) .
C24 H24 0.9500 .
C25 C26 1.384(5) .
C25 H25 0.9500 .
C26 C27 1.373(5) .
C26 H26 0.9500 .
C27 C28 1.392(5) .
C27 H27 0.9500 .
C28 H28 0.9500 .
C29 C34 1.382(4) .
C29 C30 1.386(5) .
C30 C31 1.393(5) .
C30 H30 0.9500 .
C31 C32 1.389(5) .
C31 H31 0.9500 .
C32 C33 1.385(5) .
C32 H32 0.9500 .
C33 C34 1.396(5) .
C33 H33 0.9500 .
C34 H34 0.9500 .
C35 C36 1.388(4) .
C35 C40 1.391(5) .
C36 C37 1.390(5) .
C36 H36 0.9500 .
C37 C38 1.367(6) .
C37 H37 0.9500 .
C38 C39 1.383(5) .
C38 H38 0.9500 .
C39 C40 1.374(5) .
C39 H39 0.9500 .
C40 H40 0.9500 .
C41 C42 1.394(4) .
C43 C48 1.384(4) .
C43 C44 1.398(5) .
C44 C45 1.391(4) .
C44 H44 0.9500 .
C45 C46 1.374(6) .
C45 H45 0.9500 .
C46 C47 1.363(6) .
C46 H46 0.9500 .
C47 C48 1.394(5) .
C47 H47 0.9500 .
C48 H48 0.9500 .
C49 C54 1.378(4) .
C49 C50 1.391(4) .
C50 C51 1.388(4) .
C50 H50 0.9500 .
C51 C52 1.390(5) .
C51 H51 0.9500 .
C52 C53 1.383(5) .
C52 H52 0.9500 .
C53 C54 1.395(4) .
C53 H53 0.9500 .
C54 H54 0.9500 .
C55 C56 1.387(4) .
C55 C60 1.395(4) .
C56 C57 1.392(4) .
C56 H56 0.9500 .
C57 C58 1.398(5) .
C57 H57 0.9500 .
C58 C59 1.378(5) .
C58 H58 0.9500 .
C59 C60 1.393(4) .
C59 H59 0.9500 .
C60 H60 0.9500 .
C61 C62 1.405(4) .
C63 C64 1.395(4) .
C63 C68 1.399(4) .
C64 C65 1.394(4) .
C64 H64 0.9500 .
C65 C66 1.386(4) .
C65 H65 0.9500 .
C66 C67 1.388(4) .
C66 H66 0.9500 .
C67 C68 1.377(4) .
C67 H67 0.9500 .
C68 H68 0.9500 .
C69 C74 1.386(4) .
C69 C70 1.392(4) .
C70 C71 1.390(4) .
C70 H70 0.9500 .
C71 C72 1.384(5) .
C71 H71 0.9500 .
C72 C73 1.381(5) .
C72 H72 0.9500 .
C73 C74 1.393(4) .
C73 H73 0.9500 .
C74 H74 0.9500 .
C75 C80 1.390(4) .
C75 C76 1.393(4) .
C76 C77 1.383(4) .
C76 H76 0.9500 .
C77 C78 1.393(4) .
C77 H77 0.9500 .
C78 C79 1.372(4) .
C78 H78 0.9500 .
C79 C80 1.391(4) .
C79 H79 0.9500 .
C80 H80 0.9500 .

loop_
_geom_torsion_atom_site_label_1
_geom_torsion_atom_site_label_2
_geom_torsion_atom_site_label_3
_geom_torsion_atom_site_label_4
_geom_torsion
_geom_torsion_site_symmetry_1
C15 P2 C1 C2 174.4(2) .
C3 P2 C1 C2 55.1(3) .
C9 P2 C1 C2 -66.1(3) .
C15 P2 C1 P1 -13.7(2) .
C3 P2 C1 P1 -132.89(18) .
C9 P2 C1 P1 105.9(2) .
C21 P1 C1 C2 27.5(3) .
C41 P1 C1 C2 -78.7(3) .
C21 P1 C1 P2 -143.84(19) .
C41 P1 C1 P2 110.00(19) .
C1 P2 C3 C8 -150.8(3) .
C15 P2 C3 C8 88.0(3) .
C9 P2 C3 C8 -24.5(3) .
C1 P2 C3 C4 30.9(3) .
C15 P2 C3 C4 -90.3(3) .
C9 P2 C3 C4 157.2(2) .
C8 C3 C4 C5 -0.6(5) .
P2 C3 C4 C5 177.8(3) .
C3 C4 C5 C6 1.0(5) .
C4 C5 C6 C7 -1.3(5) .
C5 C6 C7 C8 1.1(5) .
C4 C3 C8 C7 0.4(5) .
P2 C3 C8 C7 -177.8(2) .
C6 C7 C8 C3 -0.7(5) .
C1 P2 C9 C14 -155.5(3) .
C15 P2 C9 C14 -33.1(3) .
C3 P2 C9 C14 80.7(3) .
C1 P2 C9 C10 22.7(3) .
C15 P2 C9 C10 145.0(3) .
C3 P2 C9 C10 -101.1(3) .
C14 C9 C10 C11 -0.5(6) .
P2 C9 C10 C11 -178.7(3) .
C9 C10 C11 C12 0.8(7) .
C10 C11 C12 C13 -0.4(8) .
C11 C12 C13 C14 -0.3(7) .
C10 C9 C14 C13 -0.2(6) .
P2 C9 C14 C13 178.0(3) .
C12 C13 C14 C9 0.6(7) .
C1 P2 C15 C20 -105.4(3) .
C3 P2 C15 C20 16.1(3) .
C9 P2 C15 C20 129.3(3) .
C1 P2 C15 C16 76.2(3) .
C3 P2 C15 C16 -162.2(3) .
C9 P2 C15 C16 -49.1(3) .
C20 C15 C16 C17 0.9(5) .
P2 C15 C16 C17 179.3(2) .
C15 C16 C17 C18 -1.9(5) .
C16 C17 C18 C19 1.9(5) .
C17 C18 C19 C20 -1.0(5) .
C16 C15 C20 C19 0.0(5) .
P2 C15 C20 C19 -178.3(3) .
C18 C19 C20 C15 0.0(5) .
C23 P3 C21 C22 170.7(2) .
C35 P3 C21 C22 -69.9(3) .
C29 P3 C21 C22 51.7(3) .
C23 P3 C21 P1 -14.4(2) .
C35 P3 C21 P1 104.97(19) .
C29 P3 C21 P1 -133.35(18) .
C1 P1 C21 C22 -80.2(3) .
C41 P1 C21 C22 25.2(3) .
C1 P1 C21 P3 105.21(18) .
C41 P1 C21 P3 -149.38(17) .
C21 P3 C23 C28 -97.1(3) .
C35 P3 C23 C28 139.2(3) .
C29 P3 C23 C28 24.4(3) .
C21 P3 C23 C24 81.9(3) .
C35 P3 C23 C24 -41.9(3) .
C29 P3 C23 C24 -156.7(2) .
C28 C23 C24 C25 -1.0(5) .
P3 C23 C24 C25 -180.0(2) .
C23 C24 C25 C26 0.3(5) .
C24 C25 C26 C27 0.9(5) .
C25 C26 C27 C28 -1.3(6) .
C24 C23 C28 C27 0.6(5) .
P3 C23 C28 C27 179.6(3) .
C26 C27 C28 C23 0.6(6) .
C21 P3 C29 C34 -150.3(3) .
C23 P3 C29 C34 88.1(3) .
C35 P3 C29 C34 -25.4(3) .
C21 P3 C29 C30 31.7(3) .
C23 P3 C29 C30 -89.9(3) .
C35 P3 C29 C30 156.6(2) .
C34 C29 C30 C31 -1.8(5) .
P3 C29 C30 C31 176.2(3) .
C29 C30 C31 C32 1.9(5) .
C30 C31 C32 C33 -0.9(6) .
C31 C32 C33 C34 -0.3(5) .
C30 C29 C34 C33 0.7(5) .
P3 C29 C34 C33 -177.2(2) .
C32 C33 C34 C29 0.4(5) .
C21 P3 C35 C36 -154.8(2) .
C23 P3 C35 C36 -32.4(3) .
C29 P3 C35 C36 81.7(3) .
C21 P3 C35 C40 20.9(3) .
C23 P3 C35 C40 143.3(3) .
C29 P3 C35 C40 -102.6(3) .
C40 C35 C36 C37 -0.3(5) .
P3 C35 C36 C37 175.3(2) .
C35 C36 C37 C38 -0.1(5) .
C36 C37 C38 C39 1.8(5) .
C37 C38 C39 C40 -3.1(6) .
C38 C39 C40 C35 2.7(6) .
C36 C35 C40 C39 -0.9(5) .
P3 C35 C40 C39 -176.7(3) .
C55 P4 C41 C42 -174.9(2) .
C49 P4 C41 C42 66.5(2) .
C43 P4 C41 C42 -53.6(2) .
C55 P4 C41 P1 0.0(2) .
C49 P4 C41 P1 -118.57(17) .
C43 P4 C41 P1 121.28(17) .
C21 P1 C41 C42 -84.1(2) .
C1 P1 C41 C42 20.8(3) .
C21 P1 C41 P4 101.27(18) .
C1 P1 C41 P4 -153.84(17) .
C41 P4 C43 C48 -22.9(3) .
C55 P4 C43 C48 98.1(3) .
C49 P4 C43 C48 -148.5(2) .
C41 P4 C43 C44 154.4(2) .
C55 P4 C43 C44 -84.6(3) .
C49 P4 C43 C44 28.8(3) .
C48 C43 C44 C45 -0.6(5) .
P4 C43 C44 C45 -177.8(2) .
C43 C44 C45 C46 -0.2(5) .
C44 C45 C46 C47 1.1(5) .
C45 C46 C47 C48 -1.2(6) .
C44 C43 C48 C47 0.5(5) .
P4 C43 C48 C47 177.9(3) .
C46 C47 C48 C43 0.4(5) .
C41 P4 C49 C54 -10.3(3) .
C55 P4 C49 C54 -130.9(2) .
C43 P4 C49 C54 112.7(2) .
C41 P4 C49 C50 169.9(2) .
C55 P4 C49 C50 49.3(3) .
C43 P4 C49 C50 -67.1(3) .
C54 C49 C50 C51 -1.8(5) .
P4 C49 C50 C51 178.0(2) .
C49 C50 C51 C52 1.3(5) .
C50 C51 C52 C53 -0.5(5) .
C51 C52 C53 C54 0.1(5) .
C50 C49 C54 C53 1.4(4) .
P4 C49 C54 C53 -178.4(2) .
C52 C53 C54 C49 -0.5(5) .
C41 P4 C55 C56 79.5(3) .
C49 P4 C55 C56 -156.1(2) .
C43 P4 C55 C56 -42.6(3) .
C41 P4 C55 C60 -94.9(3) .
C49 P4 C55 C60 29.5(3) .
C43 P4 C55 C60 143.0(3) .
C60 C55 C56 C57 -0.8(5) .
P4 C55 C56 C57 -175.1(2) .
C55 C56 C57 C58 0.3(5) .
C56 C57 C58 C59 0.6(5) .
C57 C58 C59 C60 -1.0(5) .
C58 C59 C60 C55 0.5(5) .
C56 C55 C60 C59 0.3(5) .
P4 C55 C60 C59 174.7(3) .
C75 P6 C61 C62 -168.9(2) .
C69 P6 C61 C62 -49.7(3) .
C63 P6 C61 C62 69.0(2) .
C75 P6 C61 P5 13.9(2) .
C69 P6 C61 P5 133.06(16) .
C63 P6 C61 P5 -108.25(17) .
C61 P5 C61 C62 78.49(18) 3_565
C61 P5 C61 C62 -26.3(2) 2_665
C61 P5 C61 P6 -104.4(2) 3_565
C61 P5 C61 P6 150.86(19) 2_665
C61 P6 C63 C64 145.5(2) .
C75 P6 C63 C64 23.5(3) .
C69 P6 C63 C64 -92.4(2) .
C61 P6 C63 C68 -34.6(3) .
C75 P6 C63 C68 -156.6(2) .
C69 P6 C63 C68 87.6(2) .
C68 C63 C64 C65 0.1(4) .
P6 C63 C64 C65 -179.9(2) .
C63 C64 C65 C66 -1.3(4) .
C64 C65 C66 C67 0.4(4) .
C65 C66 C67 C68 1.8(5) .
C66 C67 C68 C63 -3.0(5) .
C64 C63 C68 C67 2.0(4) .
P6 C63 C68 C67 -177.9(2) .
C61 P6 C69 C74 -25.2(3) .
C75 P6 C69 C74 94.0(2) .
C63 P6 C69 C74 -150.1(2) .
C61 P6 C69 C70 156.3(2) .
C75 P6 C69 C70 -84.6(3) .
C63 P6 C69 C70 31.4(3) .
C74 C69 C70 C71 -1.8(4) .
P6 C69 C70 C71 176.7(2) .
C69 C70 C71 C72 1.5(5) .
C70 C71 C72 C73 -0.3(5) .
C71 C72 C73 C74 -0.7(5) .
C70 C69 C74 C73 0.9(4) .
P6 C69 C74 C73 -177.7(2) .
C72 C73 C74 C69 0.4(5) .
C61 P6 C75 C80 85.4(2) .
C69 P6 C75 C80 -35.2(2) .
C63 P6 C75 C80 -148.5(2) .
C61 P6 C75 C76 -88.5(2) .
C69 P6 C75 C76 150.9(2) .
C63 P6 C75 C76 37.6(2) .
C80 C75 C76 C77 1.2(4) .
P6 C75 C76 C77 175.1(2) .
C75 C76 C77 C78 -1.0(4) .
C76 C77 C78 C79 -0.3(4) .
C77 C78 C79 C80 1.4(4) .
C76 C75 C80 C79 -0.1(4) .
P6 C75 C80 C79 -174.1(2) .
C78 C79 C80 C75 -1.2(4) .
